data_7021270
loop_
_publ_author_name
'Milek, Magdalena'
'Witt, Alexander'
'Streb, Carsten'
'Heinemann, Frank W'
'Khusniyarov, Marat M'

_publ_section_title
;
 Tetraanionic N2O2-coordinating ligands as potential building blocks for
 supramolecular magnetic networks.
;
_journal_issue 15
_journal_name_full 'Dalton transactions (Cambridge, England : 2003)'
_journal_page_first 5237
_journal_page_last 5241
_journal_paper_doi 10.1039/c3dt50177a
_journal_volume 42
_journal_year 2013
_chemical_formula_moiety 'C22 H16 N2 Ni O6 S2, 2(C16 H36 N), 2(H2 O)'
_chemical_formula_sum 'C54 H92 N4 Ni O8 S2'
_chemical_formula_weight 1048.15
_chemical_name_systematic
;
?
;
_space_group_IT_number 14
_symmetry_cell_setting monoclinic
_symmetry_space_group_name_Hall '-P 2ybc'
_symmetry_space_group_name_H-M 'P 1 21/c 1'
_atom_sites_solution_hydrogens geom
_atom_sites_solution_primary direct
_atom_sites_solution_secondary difmap
_audit_creation_method SHELXL-97
_cell_angle_alpha 90.00
_cell_angle_beta 108.8330(10)
_cell_angle_gamma 90.00
_cell_formula_units_Z 4
_cell_length_a 12.6821(2)
_cell_length_b 29.3828(4)
_cell_length_c 15.8815(2)
_cell_measurement_reflns_used 9982
_cell_measurement_temperature 100(2)
_cell_measurement_theta_max 24.85
_cell_measurement_theta_min 2.27
_cell_volume 5601.18(14)
_computing_cell_refinement 'Bruker SAINT'
_computing_data_collection 'Bruker APEX2'
_computing_data_reduction 'Bruker SAINT'
_computing_molecular_graphics 'SHELXTL 6.12 (Bruker AXS, 2002)'
_computing_publication_material 'SHELXTL 6.12 (Bruker AXS, 2002)'
_computing_structure_refinement 'SHELXTL 6.12 (Bruker AXS, 2002)'
_computing_structure_solution 'SHELXTL 6.12 (Bruker AXS, 2002)'
_diffrn_ambient_temperature 100(2)
_diffrn_detector_area_resol_mean 83.33
_diffrn_measured_fraction_theta_full 0.998
_diffrn_measured_fraction_theta_max 0.951
_diffrn_measurement_device_type 'Bruker Smart APEX II'
_diffrn_measurement_method '\f and \w scans'
_diffrn_radiation_monochromator graphite
_diffrn_radiation_source 'fine-focus sealed tube'
_diffrn_radiation_type MoK\a
_diffrn_radiation_wavelength 0.71073
_diffrn_reflns_av_R_equivalents 0.0416
_diffrn_reflns_av_sigmaI/netI 0.0339
_diffrn_reflns_limit_h_max 15
_diffrn_reflns_limit_h_min -15
_diffrn_reflns_limit_k_max 36
_diffrn_reflns_limit_k_min -36
_diffrn_reflns_limit_l_max 20
_diffrn_reflns_limit_l_min -18
_diffrn_reflns_number 72307
_diffrn_reflns_theta_full 25.00
_diffrn_reflns_theta_max 27.10
_diffrn_reflns_theta_min 1.39
_exptl_absorpt_coefficient_mu 0.475
_exptl_absorpt_correction_T_max 0.746
_exptl_absorpt_correction_T_min 0.651
_exptl_absorpt_correction_type multi-scan
_exptl_absorpt_process_details 'SADABS, Bruker-AXS, 2008'
_exptl_crystal_colour orange
_exptl_crystal_density_diffrn 1.243
_exptl_crystal_density_method 'not measured'
_exptl_crystal_description block
_exptl_crystal_F_000 2272
_exptl_crystal_size_max 0.53
_exptl_crystal_size_mid 0.26
_exptl_crystal_size_min 0.22
_refine_diff_density_max 0.640
_refine_diff_density_min -0.490
_refine_diff_density_rms 0.055
_refine_ls_extinction_method none
_refine_ls_goodness_of_fit_ref 1.018
_refine_ls_hydrogen_treatment constr
_refine_ls_matrix_type full
_refine_ls_number_parameters 817
_refine_ls_number_reflns 11761
_refine_ls_number_restraints 387
_refine_ls_restrained_S_all 1.037
_refine_ls_R_factor_all 0.0812
_refine_ls_R_factor_gt 0.0518
_refine_ls_shift/su_max 0.001
_refine_ls_shift/su_mean 0.000
_refine_ls_structure_factor_coef Fsqd
_refine_ls_weighting_details 'calc w=1/[\s^2^(Fo^2^)+(0.0610P)^2^+5.0891P] where P=(Fo^2^+2Fc^2^)/3'
_refine_ls_weighting_scheme calc
_refine_ls_wR_factor_gt 0.1250
_refine_ls_wR_factor_ref 0.1443
_reflns_number_gt 8378
_reflns_number_total 11761
_reflns_threshold_expression >2sigma(I)
_cod_data_source_file c3dt50177a.txt
_cod_data_source_block aw1101
_cod_depositor_comments 'Adding full bibliography for 7021267--7021270.cif.'
_cod_original_sg_symbol_Hall -P2ybc
_cod_original_sg_symbol_H-M P2(1)/c
_cod_database_code 7021270

loop_
_symmetry_equiv_pos_as_xyz
'x, y, z'
'-x, y+1/2, -z+1/2'
'-x, -y, -z'
'x, -y-1/2, z-1/2'

loop_
_atom_site_label
_atom_site_type_symbol
_atom_site_fract_x
_atom_site_fract_y
_atom_site_fract_z
_atom_site_U_iso_or_equiv
_atom_site_adp_type
_atom_site_occupancy
_atom_site_symmetry_multiplicity
_atom_site_calc_flag
_atom_site_refinement_flags
_atom_site_disorder_assembly
_atom_site_disorder_group
Ni1 Ni 0.31450(3) 1.130379(11) 0.36789(2) 0.03845(11) Uani 1 1 d . . .
S1 S 0.08562(8) 0.86576(3) 0.13957(6) 0.0578(2) Uani 1 1 d . . .
S2 S 0.40412(8) 0.93153(3) -0.03101(5) 0.0568(2) Uani 1 1 d . . .
N1 N 0.24339(17) 1.07572(7) 0.35085(14) 0.0367(5) Uani 1 1 d . . .
N2 N 0.39157(17) 1.10841(7) 0.29778(15) 0.0371(5) Uani 1 1 d . . .
O1 O 0.22451(16) 1.14535(7) 0.43832(13) 0.0472(5) Uani 1 1 d . . .
O2 O 0.0938(2) 1.11402(9) 0.48618(16) 0.0673(7) Uani 1 1 d . . .
O3 O 0.11472(15) 1.03376(7) 0.39462(13) 0.0453(5) Uani 1 1 d . . .
O4 O 0.39997(17) 1.18370(6) 0.37825(13) 0.0468(5) Uani 1 1 d . . .
O5 O 0.5355(2) 1.21171(7) 0.33244(16) 0.0609(6) Uani 1 1 d . . .
O6 O 0.53390(18) 1.12768(7) 0.24309(16) 0.0530(5) Uani 1 1 d . . .
C1 C 0.1596(2) 1.11264(11) 0.4438(2) 0.0485(7) Uani 1 1 d . . .
C2 C 0.1691(2) 1.06860(10) 0.39256(18) 0.0395(6) Uani 1 1 d . . .
C3 C 0.4716(2) 1.18120(9) 0.3360(2) 0.0459(7) Uani 1 1 d . . .
C4 C 0.4704(2) 1.13525(9) 0.28566(19) 0.0420(6) Uani 1 1 d . . .
C5 C 0.2758(2) 1.04590(9) 0.29470(17) 0.0355(6) Uani 1 1 d . . .
C6 C 0.3593(2) 1.06443(8) 0.26344(17) 0.0355(6) Uani 1 1 d . . .
C7 C 0.3959(2) 1.03974(9) 0.20366(17) 0.0376(6) Uani 1 1 d . . .
H7 H 0.4520 1.0521 0.1827 0.045 Uiso 1 1 calc R . .
C8 C 0.3508(2) 0.99667(9) 0.17371(18) 0.0387(6) Uani 1 1 d . . .
C9 C 0.2706(2) 0.97796(9) 0.20740(18) 0.0385(6) Uani 1 1 d . . .
C10 C 0.2347(2) 1.00283(9) 0.26832(18) 0.0379(6) Uani 1 1 d . . .
H10 H 0.1815 0.9899 0.2918 0.045 Uiso 1 1 calc R . .
C11 C 0.2232(2) 0.93169(9) 0.18428(18) 0.0415(6) Uani 1 1 d . . .
C12 C 0.1117(3) 0.92355(10) 0.1545(2) 0.0493(7) Uani 1 1 d . . .
C13 C 0.2259(3) 0.85240(10) 0.1749(2) 0.0521(8) Uani 1 1 d . . .
C14 C 0.2872(3) 0.89084(10) 0.19497(19) 0.0462(7) Uani 1 1 d . . .
H14 H 0.3663 0.8907 0.2146 0.055 Uiso 1 1 calc R . .
C15 C 0.0173(3) 0.95706(11) 0.1302(3) 0.0637(9) Uani 1 1 d . . .
H15A H -0.0004 0.9656 0.1837 0.096 Uiso 1 1 calc R . .
H15B H -0.0483 0.9432 0.0870 0.096 Uiso 1 1 calc R . .
H15C H 0.0391 0.9842 0.1040 0.096 Uiso 1 1 calc R . .
C16 C 0.2627(4) 0.80348(11) 0.1826(3) 0.0709(11) Uani 1 1 d . . .
H16A H 0.3385 0.8016 0.1795 0.106 Uiso 1 1 calc R . .
H16B H 0.2121 0.7859 0.1338 0.106 Uiso 1 1 calc R . .
H16C H 0.2616 0.7911 0.2396 0.106 Uiso 1 1 calc R . .
C17 C 0.3905(2) 0.97296(9) 0.10706(18) 0.0420(6) Uani 1 1 d . . .
C18 C 0.3246(3) 0.95616(11) 0.0270(2) 0.0516(7) Uani 1 1 d . . .
C19 C 0.5274(3) 0.94393(10) 0.05083(19) 0.0488(7) Uani 1 1 d . . .
C20 C 0.5063(2) 0.96603(9) 0.11875(19) 0.0440(7) Uani 1 1 d . . .
H20 H 0.5639 0.9761 0.1701 0.053 Uiso 1 1 calc R . .
C21 C 0.2003(3) 0.95843(15) -0.0149(2) 0.0727(11) Uani 1 1 d . . .
H21A H 0.1677 0.9288 -0.0093 0.109 Uiso 1 1 calc R . .
H21B H 0.1818 0.9663 -0.0779 0.109 Uiso 1 1 calc R . .
H21C H 0.1702 0.9817 0.0153 0.109 Uiso 1 1 calc R . .
C22 C 0.6380(3) 0.93039(12) 0.0438(2) 0.0623(9) Uani 1 1 d . . .
H22A H 0.6972 0.9472 0.0880 0.094 Uiso 1 1 calc R . .
H22B H 0.6399 0.9375 -0.0160 0.094 Uiso 1 1 calc R . .
H22C H 0.6491 0.8976 0.0547 0.094 Uiso 1 1 calc R . .
N3 N 0.22551(17) 0.96422(8) 0.61895(16) 0.0414(5) Uani 1 1 d . . .
C23 C 0.1419(2) 1.00255(10) 0.6115(2) 0.0459(7) Uani 1 1 d . . .
H23A H 0.1323 1.0193 0.5554 0.055 Uiso 1 1 calc R . .
H23B H 0.0690 0.9889 0.6073 0.055 Uiso 1 1 calc R . .
C24 C 0.1727(2) 1.03647(10) 0.6876(2) 0.0510(7) Uani 1 1 d . . .
H24A H 0.2420 1.0526 0.6897 0.061 Uiso 1 1 calc R . .
H24B H 0.1858 1.0203 0.7448 0.061 Uiso 1 1 calc R . .
C25 C 0.0776(2) 1.07064(11) 0.6735(2) 0.0545(8) Uani 1 1 d . . .
H25A H 0.0538 1.0814 0.6111 0.065 Uiso 1 1 calc R . .
H25B H 0.0132 1.0552 0.6835 0.065 Uiso 1 1 calc R . .
C26 C 0.1107(3) 1.11134(11) 0.7353(3) 0.0655(10) Uani 1 1 d . . .
H26A H 0.0460 1.1312 0.7266 0.098 Uiso 1 1 calc R . .
H26B H 0.1700 1.1283 0.7221 0.098 Uiso 1 1 calc R . .
H26C H 0.1375 1.1008 0.7971 0.098 Uiso 1 1 calc R . .
C27 C 0.2337(2) 0.93355(10) 0.69778(19) 0.0449(7) Uani 1 1 d . B .
H27A H 0.2882 0.9091 0.6998 0.054 Uiso 1 1 calc R . .
H27B H 0.2631 0.9517 0.7530 0.054 Uiso 1 1 calc R . .
C28 C 0.1259(3) 0.91186(11) 0.6970(2) 0.0599(9) Uani 1 1 d D . .
H28A H 0.0692 0.9357 0.6925 0.072 Uiso 1 1 calc R A 1
H28B H 0.0981 0.8916 0.6446 0.072 Uiso 1 1 calc R A 1
C29 C 0.1437(10) 0.8853(4) 0.7794(6) 0.065(3) Uani 0.417(7) 1 d PDU B 1
H29A H 0.1619 0.9056 0.8319 0.078 Uiso 0.417(7) 1 calc PR B 1
H29B H 0.2052 0.8632 0.7877 0.078 Uiso 0.417(7) 1 calc PR B 1
C30 C 0.0348(9) 0.8609(4) 0.7667(8) 0.101(4) Uani 0.417(7) 1 d PDU B 1
H30A H 0.0405 0.8427 0.8198 0.151 Uiso 0.417(7) 1 calc PR B 1
H30B H 0.0185 0.8408 0.7148 0.151 Uiso 0.417(7) 1 calc PR B 1
H30C H -0.0252 0.8833 0.7573 0.151 Uiso 0.417(7) 1 calc PR B 1
C29A C 0.1437(7) 0.8691(2) 0.7575(5) 0.0549(19) Uani 0.583(7) 1 d PDU B 2
H29C H 0.1977 0.8765 0.8165 0.066 Uiso 0.583(7) 1 calc PR B 2
H29D H 0.0722 0.8610 0.7662 0.066 Uiso 0.583(7) 1 calc PR B 2
C30A C 0.1872(5) 0.82738(18) 0.7187(4) 0.0622(18) Uani 0.583(7) 1 d PDU B 2
H30D H 0.1369 0.8210 0.6586 0.093 Uiso 0.583(7) 1 calc PR B 2
H30E H 0.1904 0.8008 0.7567 0.093 Uiso 0.583(7) 1 calc PR B 2
H30F H 0.2620 0.8339 0.7162 0.093 Uiso 0.583(7) 1 calc PR B 2
C31 C 0.1844(2) 0.93836(10) 0.53139(19) 0.0426(6) Uani 1 1 d . . .
H31A H 0.1067 0.9286 0.5219 0.051 Uiso 1 1 calc R . .
H31B H 0.1832 0.9595 0.4826 0.051 Uiso 1 1 calc R . .
C32 C 0.2524(3) 0.89681(11) 0.5246(2) 0.0502(7) Uani 1 1 d . . .
H32A H 0.3307 0.9059 0.5346 0.060 Uiso 1 1 calc R . .
H32B H 0.2515 0.8745 0.5711 0.060 Uiso 1 1 calc R . .
C33 C 0.2050(3) 0.87506(11) 0.4336(2) 0.0566(8) Uani 1 1 d . . .
H33A H 0.2090 0.8971 0.3875 0.068 Uiso 1 1 calc R . .
H33B H 0.1255 0.8676 0.4226 0.068 Uiso 1 1 calc R . .
C34 C 0.2676(4) 0.83209(13) 0.4259(3) 0.0769(11) Uani 1 1 d . . .
H34A H 0.2333 0.8185 0.3670 0.115 Uiso 1 1 calc R . .
H34B H 0.2646 0.8104 0.4719 0.115 Uiso 1 1 calc R . .
H34C H 0.3455 0.8397 0.4337 0.115 Uiso 1 1 calc R . .
C35 C 0.3414(2) 0.98278(10) 0.6352(2) 0.0473(7) Uani 1 1 d . C .
H35A H 0.3665 0.9969 0.6950 0.057 Uiso 1 1 calc R . .
H35B H 0.3916 0.9568 0.6365 0.057 Uiso 1 1 calc R . .
C36 C 0.3561(2) 1.01690(11) 0.5702(2) 0.0545(8) Uani 1 1 d D . .
H36A H 0.2992 1.0411 0.5603 0.065 Uiso 0.865(2) 1 calc PR C 1
H36B H 0.3478 1.0020 0.5125 0.065 Uiso 0.865(2) 1 calc PR C 1
H36C H 0.3276 1.0460 0.5857 0.065 Uiso 0.135(2) 1 calc PR C 2
H36D H 0.3035 1.0078 0.5117 0.065 Uiso 0.135(2) 1 calc PR C 2
C37 C 0.4738(2) 1.03740(13) 0.6093(2) 0.0463(8) Uani 0.865(2) 1 d PDU C 1
H37A H 0.4804 1.0525 0.6665 0.056 Uiso 0.865(2) 1 calc PR C 1
H37B H 0.5296 1.0126 0.6215 0.056 Uiso 0.865(2) 1 calc PR C 1
C38 C 0.4992(3) 1.07166(14) 0.5470(3) 0.0525(10) Uani 0.865(2) 1 d PDU C 1
H38A H 0.5758 1.0827 0.5731 0.079 Uiso 0.865(2) 1 calc PR C 1
H38B H 0.4474 1.0974 0.5381 0.079 Uiso 0.865(2) 1 calc PR C 1
H38C H 0.4906 1.0571 0.4897 0.079 Uiso 0.865(2) 1 calc PR C 1
C37A C 0.4662(12) 1.0288(6) 0.5532(16) 0.046(4) Uani 0.135(2) 1 d PDU C 2
H37C H 0.4558 1.0295 0.4887 0.055 Uiso 0.135(2) 1 calc PR C 2
H37D H 0.5254 1.0067 0.5825 0.055 Uiso 0.135(2) 1 calc PR C 2
C38A C 0.4951(19) 1.0768(7) 0.595(2) 0.073(6) Uani 0.135(2) 1 d PDU C 2
H38D H 0.5719 1.0845 0.5993 0.109 Uiso 0.135(2) 1 calc PR C 2
H38E H 0.4875 1.0770 0.6543 0.109 Uiso 0.135(2) 1 calc PR C 2
H38F H 0.4441 1.0992 0.5572 0.109 Uiso 0.135(2) 1 calc PR C 2
N4 N 0.6689(3) 0.77227(8) 0.95107(17) 0.0590(7) Uani 1 1 d D . .
C39 C 0.5593(4) 0.79653(12) 0.9167(2) 0.0588(10) Uani 0.865(2) 1 d PDU C 1
H39A H 0.5344 0.7958 0.8509 0.071 Uiso 0.865(2) 1 calc PR C 1
H39B H 0.5709 0.8288 0.9352 0.071 Uiso 0.865(2) 1 calc PR C 1
C40 C 0.4674(4) 0.77746(17) 0.9472(3) 0.0770(14) Uani 0.865(2) 1 d PDU C 1
H40A H 0.4407 0.7487 0.9148 0.092 Uiso 0.865(2) 1 calc PR C 1
H40B H 0.4986 0.7700 1.0113 0.092 Uiso 0.865(2) 1 calc PR C 1
C41 C 0.3742(5) 0.80719(17) 0.9345(4) 0.0996(16) Uani 0.865(2) 1 d PDU C 1
H41A H 0.3492 0.8163 0.8711 0.120 Uiso 0.865(2) 1 calc PR C 1
H41B H 0.4029 0.8350 0.9694 0.120 Uiso 0.865(2) 1 calc PR C 1
C42 C 0.2739(6) 0.7936(3) 0.9554(7) 0.101(2) Uani 0.865(2) 1 d PDU C 1
H42A H 0.2312 0.8207 0.9599 0.151 Uiso 0.865(2) 1 calc PR C 1
H42B H 0.2958 0.7771 1.0121 0.151 Uiso 0.865(2) 1 calc PR C 1
H42C H 0.2279 0.7738 0.9081 0.151 Uiso 0.865(2) 1 calc PR C 1
C39A C 0.5781(16) 0.7729(9) 0.9963(16) 0.075(4) Uani 0.135(2) 1 d PDU C 2
H39C H 0.5638 0.7406 1.0065 0.090 Uiso 0.135(2) 1 calc PR C 2
H39D H 0.6141 0.7863 1.0560 0.090 Uiso 0.135(2) 1 calc PR C 2
C40A C 0.465(2) 0.7949(12) 0.962(2) 0.074(3) Uani 0.135(2) 1 d PDU C 2
H40C H 0.4786 0.8274 0.9525 0.088 Uiso 0.135(2) 1 calc PR C 2
H40D H 0.4286 0.7819 0.9019 0.088 Uiso 0.135(2) 1 calc PR C 2
C41A C 0.380(2) 0.7946(11) 1.005(2) 0.084(4) Uani 0.135(2) 1 d PDU C 2
H41C H 0.4077 0.8142 1.0588 0.100 Uiso 0.135(2) 1 calc PR C 2
H41D H 0.3765 0.7632 1.0269 0.100 Uiso 0.135(2) 1 calc PR C 2
C42A C 0.266(3) 0.8089(16) 0.957(4) 0.080(7) Uani 0.135(2) 1 d PDU C 2
H42D H 0.2227 0.8104 0.9986 0.119 Uiso 0.135(2) 1 calc PR C 2
H42E H 0.2308 0.7868 0.9102 0.119 Uiso 0.135(2) 1 calc PR C 2
H42F H 0.2665 0.8389 0.9307 0.119 Uiso 0.135(2) 1 calc PR C 2
C43 C 0.6572(4) 0.72250(11) 0.9247(2) 0.0531(9) Uani 0.865(2) 1 d PDU C 1
H43A H 0.6012 0.7086 0.9481 0.064 Uiso 0.865(2) 1 calc PR C 1
H43B H 0.7293 0.7073 0.9545 0.064 Uiso 0.865(2) 1 calc PR C 1
C44 C 0.6237(3) 0.71233(11) 0.8257(2) 0.0521(9) Uani 0.865(2) 1 d PDU C 1
H44A H 0.5564 0.7301 0.7936 0.062 Uiso 0.865(2) 1 calc PR C 1
H44B H 0.6845 0.7215 0.8028 0.062 Uiso 0.865(2) 1 calc PR C 1
C45 C 0.6001(4) 0.66194(12) 0.8094(3) 0.0520(9) Uani 0.865(2) 1 d PDU C 1
H45A H 0.5349 0.6534 0.8275 0.062 Uiso 0.865(2) 1 calc PR C 1
H45B H 0.6650 0.6441 0.8457 0.062 Uiso 0.865(2) 1 calc PR C 1
C46 C 0.5762(4) 0.65107(17) 0.7099(3) 0.0665(13) Uani 0.865(2) 1 d PDU C 1
H46A H 0.5555 0.6189 0.6990 0.100 Uiso 0.865(2) 1 calc PR C 1
H46B H 0.6430 0.6571 0.6936 0.100 Uiso 0.865(2) 1 calc PR C 1
H46C H 0.5149 0.6702 0.6740 0.100 Uiso 0.865(2) 1 calc PR C 1
C43A C 0.612(2) 0.7441(6) 0.8713(10) 0.057(3) Uani 0.135(2) 1 d PDU C 2
H43C H 0.6651 0.7396 0.8376 0.068 Uiso 0.135(2) 1 calc PR C 2
H43D H 0.5482 0.7615 0.8328 0.068 Uiso 0.135(2) 1 calc PR C 2
C44A C 0.571(2) 0.6983(7) 0.8881(13) 0.058(3) Uani 0.135(2) 1 d PDU C 2
H44C H 0.6352 0.6795 0.9231 0.070 Uiso 0.135(2) 1 calc PR C 2
H44D H 0.5201 0.7019 0.9232 0.070 Uiso 0.135(2) 1 calc PR C 2
C45A C 0.512(2) 0.6750(8) 0.8024(15) 0.065(4) Uani 0.135(2) 1 d PDU C 2
H45C H 0.4534 0.6954 0.7652 0.078 Uiso 0.135(2) 1 calc PR C 2
H45D H 0.4757 0.6472 0.8148 0.078 Uiso 0.135(2) 1 calc PR C 2
C46A C 0.590(3) 0.6621(13) 0.751(2) 0.076(6) Uani 0.135(2) 1 d PDU C 2
H46D H 0.5858 0.6293 0.7398 0.114 Uiso 0.135(2) 1 calc PR C 2
H46E H 0.6670 0.6702 0.7862 0.114 Uiso 0.135(2) 1 calc PR C 2
H46F H 0.5690 0.6785 0.6944 0.114 Uiso 0.135(2) 1 calc PR C 2
C47 C 0.7497(4) 0.79398(12) 0.9062(2) 0.0590(10) Uani 0.865(2) 1 d PDU C 1
H47A H 0.8184 0.7754 0.9229 0.071 Uiso 0.865(2) 1 calc PR C 1
H47B H 0.7146 0.7911 0.8410 0.071 Uiso 0.865(2) 1 calc PR C 1
C48 C 0.7829(4) 0.84194(16) 0.9258(3) 0.0671(12) Uani 0.865(2) 1 d PDU C 1
H48A H 0.8155 0.8459 0.9910 0.081 Uiso 0.865(2) 1 calc PR C 1
H48B H 0.7157 0.8614 0.9050 0.081 Uiso 0.865(2) 1 calc PR C 1
C49 C 0.8662(5) 0.85751(16) 0.8821(3) 0.0787(15) Uani 0.865(2) 1 d PDU C 1
H49A H 0.9319 0.8372 0.9025 0.094 Uiso 0.865(2) 1 calc PR C 1
H49B H 0.8325 0.8530 0.8172 0.094 Uiso 0.865(2) 1 calc PR C 1
C50 C 0.9061(5) 0.90474(17) 0.8973(3) 0.0837(17) Uani 0.865(2) 1 d PDU C 1
H50A H 0.9486 0.9121 0.8573 0.125 Uiso 0.865(2) 1 calc PR C 1
H50B H 0.9540 0.9083 0.9592 0.125 Uiso 0.865(2) 1 calc PR C 1
H50C H 0.8423 0.9254 0.8855 0.125 Uiso 0.865(2) 1 calc PR C 1
C47A C 0.682(2) 0.8230(4) 0.9465(16) 0.064(4) Uani 0.135(2) 1 d PDU C 2
H47C H 0.6359 0.8333 0.8864 0.077 Uiso 0.135(2) 1 calc PR C 2
H47D H 0.6502 0.8372 0.9897 0.077 Uiso 0.135(2) 1 calc PR C 2
C48A C 0.793(2) 0.8398(11) 0.9637(19) 0.069(4) Uani 0.135(2) 1 d PDU C 2
H48C H 0.8416 0.8128 0.9722 0.082 Uiso 0.135(2) 1 calc PR C 2
H48D H 0.8130 0.8556 1.0218 0.082 Uiso 0.135(2) 1 calc PR C 2
C49A C 0.823(3) 0.8697(8) 0.9036(17) 0.068(4) Uani 0.135(2) 1 d PDU C 2
H49C H 0.7555 0.8759 0.8526 0.081 Uiso 0.135(2) 1 calc PR C 2
H49D H 0.8757 0.8530 0.8802 0.081 Uiso 0.135(2) 1 calc PR C 2
C50A C 0.876(3) 0.9150(8) 0.938(2) 0.062(6) Uani 0.135(2) 1 d PDU C 2
H50D H 0.9499 0.9167 0.9308 0.092 Uiso 0.135(2) 1 calc PR C 2
H50E H 0.8835 0.9180 1.0010 0.092 Uiso 0.135(2) 1 calc PR C 2
H50F H 0.8290 0.9396 0.9042 0.092 Uiso 0.135(2) 1 calc PR C 2
C51 C 0.7155(4) 0.77583(12) 1.0505(2) 0.0555(10) Uani 0.865(2) 1 d PU C 1
H51A H 0.7071 0.8078 1.0667 0.067 Uiso 0.865(2) 1 calc PR C 1
H51B H 0.6681 0.7571 1.0756 0.067 Uiso 0.865(2) 1 calc PR C 1
C51A C 0.7382(16) 0.7417(5) 1.0238(11) 0.064(5) Uani 0.135(2) 1 d PDU C 2
H51C H 0.6878 0.7271 1.0521 0.097 Uiso 0.135(2) 1 calc PR C 2
H51D H 0.7690 0.7173 0.9957 0.097 Uiso 0.135(2) 1 calc PR C 2
C52 C 0.8329(3) 0.76245(12) 1.0960(2) 0.0662(10) Uani 1 1 d D . .
H52A H 0.8829 0.7849 1.0817 0.079 Uiso 0.865(2) 1 calc PR C 1
H52B H 0.8468 0.7324 1.0733 0.079 Uiso 0.865(2) 1 calc PR C 1
H52C H 0.8284 0.7954 1.0825 0.079 Uiso 0.135(2) 1 calc PR C 2
H52D H 0.9008 0.7515 1.0845 0.079 Uiso 0.135(2) 1 calc PR C 2
C53 C 0.8602(4) 0.75977(14) 1.1950(2) 0.0762(11) Uani 1 1 d . C .
H53A H 0.8357 0.7885 1.2155 0.091 Uiso 1 1 calc R . .
H53B H 0.8153 0.7349 1.2083 0.091 Uiso 1 1 calc R . .
C54 C 0.9766(4) 0.75212(17) 1.2476(3) 0.0943(14) Uani 1 1 d . . .
H54A H 0.9842 0.7524 1.3110 0.142 Uiso 1 1 calc R C .
H54B H 1.0228 0.7763 1.2352 0.142 Uiso 1 1 calc R . .
H54C H 1.0008 0.7226 1.2320 0.142 Uiso 1 1 calc R . .
O7 O -0.0046(12) 0.8019(4) 0.4831(9) 0.126(3) Uani 0.397(7) 1 d PU D 1
O8 O 0.2725(7) 0.8059(2) 0.6854(6) 0.159(3) Uani 0.603(7) 1 d PU E 1
O9 O -0.0821(5) 0.80080(16) 0.4320(4) 0.1042(16) Uani 0.751(7) 1 d PU F 2
O10 O 0.0869(14) 0.8016(6) 0.5701(12) 0.128(3) Uani 0.249(6) 1 d PU G 2

loop_
_atom_site_aniso_label
_atom_site_aniso_U_11
_atom_site_aniso_U_22
_atom_site_aniso_U_33
_atom_site_aniso_U_23
_atom_site_aniso_U_13
_atom_site_aniso_U_12
Ni1 0.04107(19) 0.03424(19) 0.0359(2) -0.00276(15) 0.00670(14) -0.00359(14)
S1 0.0716(5) 0.0392(4) 0.0605(5) -0.0069(4) 0.0183(4) -0.0130(4)
S2 0.0865(6) 0.0454(4) 0.0408(4) -0.0048(3) 0.0239(4) -0.0077(4)
N1 0.0350(11) 0.0362(12) 0.0352(12) -0.0030(10) 0.0063(9) -0.0018(9)
N2 0.0384(11) 0.0316(11) 0.0374(12) 0.0037(9) 0.0070(9) 0.0006(9)
O1 0.0526(11) 0.0437(11) 0.0449(12) -0.0126(9) 0.0152(9) -0.0083(9)
O2 0.0714(15) 0.0742(16) 0.0679(16) -0.0348(13) 0.0387(13) -0.0257(12)
O3 0.0365(10) 0.0472(11) 0.0507(12) -0.0094(9) 0.0120(9) -0.0098(8)
O4 0.0562(12) 0.0350(10) 0.0453(12) -0.0029(9) 0.0109(9) -0.0063(9)
O5 0.0735(15) 0.0368(11) 0.0727(16) 0.0081(11) 0.0240(12) -0.0128(10)
O6 0.0567(12) 0.0365(11) 0.0750(15) 0.0123(10) 0.0339(11) 0.0044(9)
C1 0.0469(16) 0.0542(18) 0.0431(17) -0.0131(14) 0.0126(13) -0.0085(14)
C2 0.0336(13) 0.0445(15) 0.0357(15) -0.0054(12) 0.0047(11) -0.0021(11)
C3 0.0510(16) 0.0363(15) 0.0447(17) 0.0087(13) 0.0075(13) -0.0018(13)
C4 0.0437(15) 0.0322(14) 0.0444(16) 0.0134(12) 0.0061(12) 0.0024(11)
C5 0.0340(13) 0.0339(13) 0.0325(14) 0.0018(11) 0.0021(10) 0.0030(10)
C6 0.0346(13) 0.0306(13) 0.0355(14) 0.0051(11) 0.0032(10) 0.0024(10)
C7 0.0378(13) 0.0361(14) 0.0358(15) 0.0057(12) 0.0075(11) 0.0041(11)
C8 0.0427(14) 0.0347(14) 0.0341(15) 0.0041(11) 0.0058(11) 0.0065(11)
C9 0.0421(14) 0.0316(13) 0.0359(15) 0.0020(11) 0.0045(11) 0.0035(11)
C10 0.0363(13) 0.0345(14) 0.0382(15) 0.0037(12) 0.0055(11) 0.0010(10)
C11 0.0517(16) 0.0338(14) 0.0368(15) 0.0003(12) 0.0111(12) 0.0011(12)
C12 0.0564(18) 0.0367(15) 0.0491(18) -0.0003(13) 0.0092(14) -0.0049(13)
C13 0.078(2) 0.0350(15) 0.0496(19) -0.0024(14) 0.0293(16) 0.0014(15)
C14 0.0601(18) 0.0386(15) 0.0420(17) 0.0027(13) 0.0193(14) 0.0047(13)
C15 0.0488(18) 0.0472(18) 0.082(2) 0.0018(17) 0.0023(16) -0.0057(14)
C16 0.111(3) 0.0365(17) 0.083(3) -0.0009(17) 0.056(2) 0.0052(18)
C17 0.0573(17) 0.0309(14) 0.0358(15) 0.0060(12) 0.0119(13) 0.0046(12)
C18 0.0640(19) 0.0464(17) 0.0431(17) -0.0023(14) 0.0153(14) -0.0069(14)
C19 0.075(2) 0.0350(15) 0.0389(16) 0.0102(13) 0.0215(15) 0.0126(14)
C20 0.0551(17) 0.0365(15) 0.0379(16) 0.0074(12) 0.0115(13) 0.0112(12)
C21 0.066(2) 0.099(3) 0.043(2) -0.0029(19) 0.0047(16) -0.017(2)
C22 0.088(2) 0.060(2) 0.0476(19) 0.0125(16) 0.0342(18) 0.0306(18)
N3 0.0289(10) 0.0422(13) 0.0494(14) -0.0063(11) 0.0074(10) 0.0023(9)
C23 0.0286(13) 0.0427(16) 0.0612(19) -0.0056(14) 0.0073(12) 0.0033(11)
C24 0.0375(15) 0.0462(17) 0.065(2) -0.0107(15) 0.0099(14) 0.0002(12)
C25 0.0437(16) 0.0478(17) 0.071(2) -0.0078(16) 0.0170(15) 0.0043(13)
C26 0.0557(19) 0.0461(18) 0.098(3) -0.0140(18) 0.0291(19) 0.0026(15)
C27 0.0415(15) 0.0468(16) 0.0437(16) -0.0047(13) 0.0097(12) 0.0052(12)
C28 0.0472(17) 0.0526(19) 0.081(2) 0.0068(17) 0.0213(16) 0.0044(14)
C29 0.063(4) 0.102(7) 0.034(5) -0.021(5) 0.021(4) -0.003(6)
C30 0.088(7) 0.114(8) 0.098(7) 0.046(6) 0.026(6) -0.018(6)
C29A 0.065(3) 0.074(5) 0.033(4) -0.008(3) 0.025(3) -0.016(4)
C30A 0.083(4) 0.044(3) 0.072(4) -0.006(3) 0.041(3) -0.009(3)
C31 0.0333(13) 0.0477(16) 0.0434(16) -0.0043(13) 0.0077(11) 0.0011(11)
C32 0.0505(17) 0.0532(18) 0.0458(17) -0.0021(14) 0.0139(13) 0.0111(14)
C33 0.063(2) 0.057(2) 0.0472(19) -0.0059(15) 0.0142(15) 0.0096(15)
C34 0.104(3) 0.067(2) 0.060(2) -0.0071(19) 0.027(2) 0.024(2)
C35 0.0272(13) 0.0495(17) 0.0595(19) -0.0011(14) 0.0061(12) 0.0015(11)
C36 0.0298(14) 0.0605(19) 0.068(2) 0.0049(16) 0.0083(13) 0.0026(13)
C37 0.0292(15) 0.063(2) 0.041(2) -0.0013(18) 0.0037(14) 0.0008(14)
C38 0.0387(18) 0.067(2) 0.046(2) -0.003(2) 0.0066(17) -0.0055(16)
C37A 0.027(6) 0.057(7) 0.049(8) 0.005(7) 0.008(7) 0.002(6)
C38A 0.056(10) 0.075(10) 0.064(11) -0.023(11) -0.015(10) 0.021(9)
N4 0.092(2) 0.0289(12) 0.0452(15) -0.0017(11) 0.0065(14) -0.0020(13)
C39 0.095(3) 0.0302(17) 0.044(2) 0.0010(15) 0.0119(19) 0.0034(17)
C40 0.102(3) 0.067(3) 0.052(3) 0.013(2) 0.011(2) 0.006(3)
C41 0.120(4) 0.060(3) 0.117(4) 0.023(3) 0.037(3) 0.020(3)
C42 0.133(5) 0.096(6) 0.074(4) 0.011(5) 0.035(3) 0.022(4)
C39A 0.104(6) 0.047(6) 0.058(6) 0.017(6) 0.005(6) 0.003(6)
C40A 0.103(5) 0.047(5) 0.067(5) 0.017(5) 0.022(5) 0.009(5)
C41A 0.111(7) 0.059(7) 0.083(7) 0.021(7) 0.033(7) 0.012(7)
C42A 0.118(11) 0.054(12) 0.078(11) 0.030(11) 0.046(10) 0.007(10)
C43 0.087(3) 0.0286(16) 0.043(2) -0.0040(15) 0.0199(18) -0.0046(16)
C44 0.076(2) 0.0390(18) 0.0426(19) -0.0044(15) 0.0213(17) -0.0093(16)
C45 0.072(2) 0.0419(19) 0.051(2) -0.0145(18) 0.0318(19) -0.0154(17)
C46 0.072(3) 0.075(3) 0.063(3) -0.039(2) 0.037(2) -0.031(2)
C43A 0.081(6) 0.037(6) 0.048(6) 0.003(5) 0.017(6) -0.011(6)
C44A 0.079(6) 0.041(5) 0.051(5) -0.001(5) 0.016(5) -0.009(5)
C45A 0.081(7) 0.054(7) 0.059(7) -0.004(6) 0.020(7) -0.014(7)
C46A 0.072(10) 0.079(11) 0.077(12) -0.030(11) 0.024(11) -0.019(10)
C47 0.098(3) 0.0419(19) 0.0345(19) 0.0007(15) 0.0173(18) -0.0083(18)
C48 0.103(3) 0.055(2) 0.027(2) 0.015(2) -0.002(2) -0.007(2)
C49 0.094(3) 0.057(3) 0.058(3) 0.015(2) -0.013(2) -0.013(2)
C50 0.094(4) 0.067(3) 0.058(3) 0.018(2) -0.019(3) -0.020(3)
C47A 0.100(6) 0.043(6) 0.037(6) 0.009(6) 0.004(6) -0.012(6)
C48A 0.103(6) 0.046(5) 0.041(6) 0.014(6) 0.000(6) -0.007(5)
C49A 0.094(6) 0.053(6) 0.041(6) 0.023(6) -0.001(6) -0.010(6)
C50A 0.079(12) 0.055(11) 0.053(12) 0.000(10) 0.024(10) -0.001(10)
C51 0.093(3) 0.0347(18) 0.0345(19) -0.0019(15) 0.0140(18) 0.0013(18)
C51A 0.097(9) 0.041(8) 0.050(8) 0.003(8) 0.016(8) 0.015(8)
C52 0.096(3) 0.0419(18) 0.055(2) 0.0088(16) 0.0155(19) -0.0031(17)
C53 0.103(3) 0.067(2) 0.050(2) 0.0014(18) 0.014(2) -0.007(2)
C54 0.097(3) 0.102(4) 0.078(3) 0.024(3) 0.020(2) 0.033(3)
O7 0.138(5) 0.112(4) 0.135(5) -0.006(4) 0.053(4) -0.004(4)
O8 0.198(6) 0.100(5) 0.239(7) 0.000(4) 0.155(6) -0.004(4)
O9 0.120(3) 0.088(3) 0.119(4) -0.020(3) 0.058(3) -0.013(3)
O10 0.133(5) 0.119(5) 0.135(5) -0.001(4) 0.048(4) -0.005(4)

loop_
_atom_type_symbol
_atom_type_description
_atom_type_scat_dispersion_real
_atom_type_scat_dispersion_imag
_atom_type_scat_source
C C 0.0033 0.0016 'International Tables Vol C Tables 4.2.6.8 and 6.1.1.4'
H H 0.0000 0.0000 'International Tables Vol C Tables 4.2.6.8 and 6.1.1.4'
N N 0.0061 0.0033 'International Tables Vol C Tables 4.2.6.8 and 6.1.1.4'
O O 0.0106 0.0060 'International Tables Vol C Tables 4.2.6.8 and 6.1.1.4'
S S 0.1246 0.1234 'International Tables Vol C Tables 4.2.6.8 and 6.1.1.4'
Ni Ni 0.3393 1.1124 'International Tables Vol C Tables 4.2.6.8 and 6.1.1.4'

loop_
_geom_angle_atom_site_label_1
_geom_angle_atom_site_label_2
_geom_angle_atom_site_label_3
_geom_angle
N1 Ni1 N2 86.22(10)
N1 Ni1 O4 172.76(10)
N2 Ni1 O4 86.61(9)
N1 Ni1 O1 85.90(9)
N2 Ni1 O1 172.12(9)
O4 Ni1 O1 101.27(9)
C13 S1 C12 92.72(15)
C19 S2 C18 93.03(15)
C2 N1 C5 128.2(2)
C2 N1 Ni1 117.45(18)
C5 N1 Ni1 114.39(17)
C4 N2 C6 128.5(2)
C4 N2 Ni1 116.96(19)
C6 N2 Ni1 114.53(17)
C1 O1 Ni1 112.82(18)
C3 O4 Ni1 112.85(18)
O2 C1 O1 125.0(3)
O2 C1 C2 119.7(3)
O1 C1 C2 115.3(3)
O3 C2 N1 129.2(3)
O3 C2 C1 122.4(2)
N1 C2 C1 108.5(2)
O5 C3 O4 124.7(3)
O5 C3 C4 120.4(3)
O4 C3 C4 114.9(2)
O6 C4 N2 128.8(3)
O6 C4 C3 122.5(2)
N2 C4 C3 108.7(3)
C10 C5 N1 127.3(2)
C10 C5 C6 119.9(2)
N1 C5 C6 112.9(2)
C7 C6 N2 128.6(2)
C7 C6 C5 119.5(2)
N2 C6 C5 111.9(2)
C6 C7 C8 120.8(3)
C6 C7 H7 119.6
C8 C7 H7 119.6
C9 C8 C7 119.2(2)
C9 C8 C17 122.8(2)
C7 C8 C17 118.0(2)
C10 C9 C8 119.7(2)
C10 C9 C11 117.0(2)
C8 C9 C11 123.3(2)
C5 C10 C9 120.9(3)
C5 C10 H10 119.6
C9 C10 H10 119.6
C12 C11 C14 112.4(3)
C12 C11 C9 122.7(3)
C14 C11 C9 124.8(3)
C11 C12 C15 128.9(3)
C11 C12 S1 110.5(2)
C15 C12 S1 120.5(2)
C14 C13 C16 129.9(3)
C14 C13 S1 109.9(2)
C16 C13 S1 120.2(3)
C13 C14 C11 114.4(3)
C13 C14 H14 122.8
C11 C14 H14 122.8
C12 C15 H15A 109.5
C12 C15 H15B 109.5
H15A C15 H15B 109.5
C12 C15 H15C 109.5
H15A C15 H15C 109.5
H15B C15 H15C 109.5
C13 C16 H16A 109.5
C13 C16 H16B 109.5
H16A C16 H16B 109.5
C13 C16 H16C 109.5
H16A C16 H16C 109.5
H16B C16 H16C 109.5
C18 C17 C20 111.2(3)
C18 C17 C8 125.9(3)
C20 C17 C8 122.9(3)
C17 C18 C21 129.4(3)
C17 C18 S2 111.1(2)
C21 C18 S2 119.5(2)
C20 C19 C22 128.1(3)
C20 C19 S2 109.7(2)
C22 C19 S2 122.2(2)
C19 C20 C17 114.9(3)
C19 C20 H20 122.5
C17 C20 H20 122.5
C18 C21 H21A 109.5
C18 C21 H21B 109.5
H21A C21 H21B 109.5
C18 C21 H21C 109.5
H21A C21 H21C 109.5
H21B C21 H21C 109.5
C19 C22 H22A 109.5
C19 C22 H22B 109.5
H22A C22 H22B 109.5
C19 C22 H22C 109.5
H22A C22 H22C 109.5
H22B C22 H22C 109.5
C35 N3 C27 105.7(2)
C35 N3 C31 111.4(2)
C27 N3 C31 111.7(2)
C35 N3 C23 111.1(2)
C27 N3 C23 111.3(2)
C31 N3 C23 105.9(2)
C24 C23 N3 115.5(2)
C24 C23 H23A 108.4
N3 C23 H23A 108.4
C24 C23 H23B 108.4
N3 C23 H23B 108.4
H23A C23 H23B 107.5
C23 C24 C25 109.1(2)
C23 C24 H24A 109.9
C25 C24 H24A 109.9
C23 C24 H24B 109.9
C25 C24 H24B 109.9
H24A C24 H24B 108.3
C26 C25 C24 112.4(3)
C26 C25 H25A 109.1
C24 C25 H25A 109.1
C26 C25 H25B 109.1
C24 C25 H25B 109.1
H25A C25 H25B 107.8
C25 C26 H26A 109.5
C25 C26 H26B 109.5
H26A C26 H26B 109.5
C25 C26 H26C 109.5
H26A C26 H26C 109.5
H26B C26 H26C 109.5
C28 C27 N3 115.1(2)
C28 C27 H27A 108.5
N3 C27 H27A 108.5
C28 C27 H27B 108.5
N3 C27 H27B 108.5
H27A C27 H27B 107.5
C29 C28 C27 109.8(5)
C27 C28 C29A 112.8(4)
C29 C28 H28A 109.7
C27 C28 H28A 109.7
C29A C28 H28A 125.1
C29 C28 H28B 109.7
C27 C28 H28B 109.7
C29A C28 H28B 88.6
H28A C28 H28B 108.2
C28 C29 C30 105.1(7)
C28 C29 H29A 110.7
C30 C29 H29A 110.7
C28 C29 H29B 110.7
C30 C29 H29B 110.7
H29A C29 H29B 108.8
C30A C29A C28 113.2(5)
C30A C29A H29C 108.9
C28 C29A H29C 108.9
C30A C29A H29D 108.9
C28 C29A H29D 108.9
H29C C29A H29D 107.8
C29A C30A H30D 109.5
C29A C30A H30E 109.5
H30D C30A H30E 109.5
C29A C30A H30F 109.5
H30D C30A H30F 109.5
H30E C30A H30F 109.5
C32 C31 N3 115.5(2)
C32 C31 H31A 108.4
N3 C31 H31A 108.4
C32 C31 H31B 108.4
N3 C31 H31B 108.4
H31A C31 H31B 107.5
C33 C32 C31 110.3(2)
C33 C32 H32A 109.6
C31 C32 H32A 109.6
C33 C32 H32B 109.6
C31 C32 H32B 109.6
H32A C32 H32B 108.1
C32 C33 C34 111.8(3)
C32 C33 H33A 109.3
C34 C33 H33A 109.3
C32 C33 H33B 109.3
C34 C33 H33B 109.3
H33A C33 H33B 107.9
C33 C34 H34A 109.5
C33 C34 H34B 109.5
H34A C34 H34B 109.5
C33 C34 H34C 109.5
H34A C34 H34C 109.5
H34B C34 H34C 109.5
C36 C35 N3 117.2(2)
C36 C35 H35A 108.0
N3 C35 H35A 108.0
C36 C35 H35B 108.0
N3 C35 H35B 108.0
H35A C35 H35B 107.3
C35 C36 C37 107.7(3)
C35 C36 C37A 126.5(9)
C35 C36 H36A 110.2
C37 C36 H36A 110.2
C37A C36 H36A 117.6
C35 C36 H36B 110.2
C37 C36 H36B 110.2
C37A C36 H36B 76.7
H36A C36 H36B 108.5
C35 C36 H36C 105.7
C37 C36 H36C 86.9
C37A C36 H36C 105.7
H36B C36 H36C 132.3
C35 C36 H36D 105.7
C37 C36 H36D 139.0
C37A C36 H36D 105.7
H36A C36 H36D 79.0
H36C C36 H36D 106.1
C38 C37 C36 112.2(3)
C38 C37 H37A 109.2
C36 C37 H37A 109.2
C38 C37 H37B 109.2
C36 C37 H37B 109.2
H37A C37 H37B 107.9
C36 C37A C38A 103.5(12)
C36 C37A H37C 111.1
C38A C37A H37C 111.1
C36 C37A H37D 111.1
C38A C37A H37D 111.1
H37C C37A H37D 109.0
C37A C38A H38D 109.5
C37A C38A H38E 109.5
H38D C38A H38E 109.5
C37A C38A H38F 109.5
H38D C38A H38F 109.5
H38E C38A H38F 109.5
C43A N4 C39 79.7(11)
C43A N4 C51 148.4(8)
C39 N4 C51 110.8(3)
C43A N4 C51A 108.8(11)
C39 N4 C51A 143.9(11)
C51 N4 C51A 45.4(8)
C43A N4 C47A 122.7(12)
C39 N4 C47A 67.2(9)
C51 N4 C47A 88.3(9)
C51A N4 C47A 125.8(10)
C39 N4 C43 111.2(3)
C51 N4 C43 109.2(2)
C51A N4 C43 67.5(6)
C47A N4 C43 161.1(10)
C43A N4 C39A 100.2(15)
C39 N4 C39A 54.6(9)
C51 N4 C39A 67.0(10)
C51A N4 C39A 89.3(14)
C47A N4 C39A 96.8(14)
C43 N4 C39A 96.9(11)
C43A N4 C47 92.6(9)
C39 N4 C47 107.9(3)
C51 N4 C47 111.0(3)
C51A N4 C47 106.7(10)
C47A N4 C47 58.4(10)
C43 N4 C47 106.7(3)
C39A N4 C47 155.1(10)
N4 C39 C40 115.3(3)
N4 C39 H39A 108.4
C40 C39 H39A 108.4
N4 C39 H39B 108.4
C40 C39 H39B 108.4
H39A C39 H39B 107.5
C41 C40 C39 114.6(4)
C41 C40 H40A 108.6
C39 C40 H40A 108.6
C41 C40 H40B 108.6
C39 C40 H40B 108.6
H40A C40 H40B 107.6
C40 C41 C42 122.5(5)
C40 C41 H41A 106.7
C42 C41 H41A 106.7
C40 C41 H41B 106.7
C42 C41 H41B 106.7
H41A C41 H41B 106.6
C40A C39A N4 127.1(19)
C40A C39A H39C 105.5
N4 C39A H39C 105.5
C40A C39A H39D 105.5
N4 C39A H39D 105.5
H39C C39A H39D 106.1
C41A C40A C39A 126(2)
C41A C40A H40C 105.8
C39A C40A H40C 105.8
C41A C40A H40D 105.8
C39A C40A H40D 105.8
H40C C40A H40D 106.2
C40A C41A C42A 121(3)
C40A C41A H41C 107.2
C42A C41A H41C 107.2
C40A C41A H41D 107.2
C42A C41A H41D 107.2
H41C C41A H41D 106.8
C41A C42A H42D 109.5
C41A C42A H42E 109.5
H42D C42A H42E 109.5
C41A C42A H42F 109.5
H42D C42A H42F 109.5
H42E C42A H42F 109.5
N4 C43 C44 116.4(3)
N4 C43 H43A 108.2
C44 C43 H43A 108.2
N4 C43 H43B 108.2
C44 C43 H43B 108.2
H43A C43 H43B 107.3
C45 C44 C43 110.0(3)
C45 C44 H44A 109.7
C43 C44 H44A 109.7
C45 C44 H44B 109.7
C43 C44 H44B 109.7
H44A C44 H44B 108.2
C44 C45 C46 109.8(3)
C44 C45 H45A 109.7
C46 C45 H45A 109.7
C44 C45 H45B 109.7
C46 C45 H45B 109.7
H45A C45 H45B 108.2
N4 C43A C44A 116.6(14)
N4 C43A H43C 108.1
C44A C43A H43C 108.1
N4 C43A H43D 108.1
C44A C43A H43D 108.1
H43C C43A H43D 107.3
C45A C44A C43A 110.6(15)
C45A C44A H44C 109.5
C43A C44A H44C 109.5
C45A C44A H44D 109.5
C43A C44A H44D 109.5
H44C C44A H44D 108.1
C44A C45A C46A 112(2)
C44A C45A H45C 109.1
C46A C45A H45C 109.1
C44A C45A H45D 109.1
C46A C45A H45D 109.1
H45C C45A H45D 107.9
C45A C46A H46D 109.5
C45A C46A H46E 109.5
H46D C46A H46E 109.5
C45A C46A H46F 109.5
H46D C46A H46F 109.5
H46E C46A H46F 109.5
C48 C47 N4 118.6(3)
C48 C47 H47A 107.7
N4 C47 H47A 107.7
C48 C47 H47B 107.7
N4 C47 H47B 107.7
H47A C47 H47B 107.1
C47 C48 C49 112.8(4)
C47 C48 H48A 109.0
C49 C48 H48A 109.0
C47 C48 H48B 109.0
C49 C48 H48B 109.0
H48A C48 H48B 107.8
C50 C49 C48 117.8(5)
C50 C49 H49A 107.9
C48 C49 H49A 107.9
C50 C49 H49B 107.9
C48 C49 H49B 107.9
H49A C49 H49B 107.2
C48A C47A N4 116.5(19)
C48A C47A H47C 108.2
N4 C47A H47C 108.2
C48A C47A H47D 108.2
N4 C47A H47D 108.2
H47C C47A H47D 107.3
C47A C48A C49A 123(2)
C47A C48A H48C 106.6
C49A C48A H48C 106.6
C47A C48A H48D 106.6
C49A C48A H48D 106.6
H48C C48A H48D 106.5
C48A C49A C50A 119(2)
C48A C49A H49C 107.6
C50A C49A H49C 107.6
C48A C49A H49D 107.6
C50A C49A H49D 107.6
H49C C49A H49D 107.0
C49A C50A H50D 109.5
C49A C50A H50E 109.5
H50D C50A H50E 109.5
C49A C50A H50F 109.5
H50D C50A H50F 109.5
H50E C50A H50F 109.5
C52 C51 N4 119.2(3)
C52 C51 H51A 107.5
N4 C51 H51A 107.5
C52 C51 H51B 107.5
N4 C51 H51B 107.5
H51A C51 H51B 107.0
C52 C51A N4 118.2(9)
C52 C51A H51C 107.8
N4 C51A H51C 107.8
C52 C51A H51D 107.8
N4 C51A H51D 107.8
H51C C51A H51D 107.1
C51 C52 C51A 45.8(8)
C51 C52 C53 112.4(3)
C51A C52 C53 129.7(10)
C51 C52 H52A 109.1
C51A C52 H52A 120.6
C53 C52 H52A 109.1
C51 C52 H52B 109.1
C51A C52 H52B 63.4
C53 C52 H52B 109.1
H52A C52 H52B 107.9
C51 C52 H52C 69.9
C51A C52 H52C 104.9
C53 C52 H52C 104.9
H52A C52 H52C 45.2
H52B C52 H52C 142.9
C51 C52 H52D 142.4
C51A C52 H52D 104.9
C53 C52 H52D 104.9
H52A C52 H52D 61.1
H52B C52 H52D 51.2
H52C C52 H52D 105.8
C54 C53 C52 117.2(4)
C54 C53 H53A 108.0
C52 C53 H53A 108.0
C54 C53 H53B 108.0
C52 C53 H53B 108.0
H53A C53 H53B 107.2
C53 C54 H54A 109.5
C53 C54 H54B 109.5
H54A C54 H54B 109.5
C53 C54 H54C 109.5
H54A C54 H54C 109.5
H54B C54 H54C 109.5

loop_
_geom_bond_atom_site_label_1
_geom_bond_atom_site_label_2
_geom_bond_distance
Ni1 N1 1.819(2)
Ni1 N2 1.821(2)
Ni1 O4 1.8819(19)
Ni1 O1 1.890(2)
S1 C13 1.729(4)
S1 C12 1.732(3)
S2 C19 1.719(3)
S2 C18 1.729(3)
N1 C2 1.331(3)
N1 C5 1.403(3)
N2 C4 1.335(3)
N2 C6 1.411(3)
O1 C1 1.287(4)
O2 C1 1.230(4)
O3 C2 1.241(3)
O4 C3 1.294(4)
O5 C3 1.222(3)
O6 C4 1.228(4)
C1 C2 1.554(4)
C3 C4 1.566(4)
C5 C10 1.381(4)
C5 C6 1.415(4)
C6 C7 1.388(4)
C7 C8 1.407(4)
C7 H7 0.9500
C8 C9 1.406(4)
C8 C17 1.484(4)
C9 C10 1.400(4)
C9 C11 1.484(4)
C10 H10 0.9500
C11 C12 1.360(4)
C11 C14 1.428(4)
C12 C15 1.500(4)
C13 C14 1.350(4)
C13 C16 1.504(4)
C14 H14 0.9500
C15 H15A 0.9800
C15 H15B 0.9800
C15 H15C 0.9800
C16 H16A 0.9800
C16 H16B 0.9800
C16 H16C 0.9800
C17 C18 1.368(4)
C17 C20 1.434(4)
C18 C21 1.502(5)
C19 C20 1.358(4)
C19 C22 1.496(4)
C20 H20 0.9500
C21 H21A 0.9800
C21 H21B 0.9800
C21 H21C 0.9800
C22 H22A 0.9800
C22 H22B 0.9800
C22 H22C 0.9800
N3 C35 1.509(3)
N3 C27 1.519(4)
N3 C31 1.521(4)
N3 C23 1.525(3)
C23 C24 1.516(4)
C23 H23A 0.9900
C23 H23B 0.9900
C24 C25 1.529(4)
C24 H24A 0.9900
C24 H24B 0.9900
C25 C26 1.518(4)
C25 H25A 0.9900
C25 H25B 0.9900
C26 H26A 0.9800
C26 H26B 0.9800
C26 H26C 0.9800
C27 C28 1.504(4)
C27 H27A 0.9900
C27 H27B 0.9900
C28 C29 1.478(9)
C28 C29A 1.553(7)
C28 H28A 0.9900
C28 H28B 0.9900
C29 C30 1.510(9)
C29 H29A 0.9900
C29 H29B 0.9900
C30 H30A 0.9800
C30 H30B 0.9800
C30 H30C 0.9800
C29A C30A 1.551(7)
C29A H29C 0.9900
C29A H29D 0.9900
C30A H30D 0.9800
C30A H30E 0.9800
C30A H30F 0.9800
C31 C32 1.519(4)
C31 H31A 0.9900
C31 H31B 0.9900
C32 C33 1.516(4)
C32 H32A 0.9900
C32 H32B 0.9900
C33 C34 1.518(5)
C33 H33A 0.9900
C33 H33B 0.9900
C34 H34A 0.9800
C34 H34B 0.9800
C34 H34C 0.9800
C35 C36 1.494(4)
C35 H35A 0.9900
C35 H35B 0.9900
C36 C37 1.542(4)
C36 C37A 1.545(10)
C36 H36A 0.9900
C36 H36B 0.9900
C36 H36C 0.9900
C36 H36D 0.9900
C37 C38 1.516(5)
C37 H37A 0.9900
C37 H37B 0.9900
C38 H38A 0.9800
C38 H38B 0.9800
C38 H38C 0.9800
C37A C38A 1.549(10)
C37A H37C 0.9900
C37A H37D 0.9900
C38A H38D 0.9800
C38A H38E 0.9800
C38A H38F 0.9800
N4 C43A 1.489(10)
N4 C39 1.499(5)
N4 C51 1.500(4)
N4 C51A 1.502(10)
N4 C47A 1.504(10)
N4 C43 1.515(4)
N4 C39A 1.542(9)
N4 C47 1.561(5)
C39 C40 1.508(7)
C39 H39A 0.9900
C39 H39B 0.9900
C40 C41 1.431(7)
C40 H40A 0.9900
C40 H40B 0.9900
C41 C42 1.469(10)
C41 H41A 0.9900
C41 H41B 0.9900
C42 H42A 0.9800
C42 H42B 0.9800
C42 H42C 0.9800
C39A C40A 1.510(19)
C39A H39C 0.9900
C39A H39D 0.9900
C40A C41A 1.45(2)
C40A H40C 0.9900
C40A H40D 0.9900
C41A C42A 1.47(2)
C41A H41C 0.9900
C41A H41D 0.9900
C42A H42D 0.9800
C42A H42E 0.9800
C42A H42F 0.9800
C43 C44 1.520(5)
C43 H43A 0.9900
C43 H43B 0.9900
C44 C45 1.516(5)
C44 H44A 0.9900
C44 H44B 0.9900
C45 C46 1.543(5)
C45 H45A 0.9900
C45 H45B 0.9900
C46 H46A 0.9800
C46 H46B 0.9800
C46 H46C 0.9800
C43A C44A 1.496(17)
C43A H43C 0.9900
C43A H43D 0.9900
C44A C45A 1.492(18)
C44A H44C 0.9900
C44A H44D 0.9900
C45A C46A 1.521(19)
C45A H45C 0.9900
C45A H45D 0.9900
C46A H46D 0.9800
C46A H46E 0.9800
C46A H46F 0.9800
C47 C48 1.475(6)
C47 H47A 0.9900
C47 H47B 0.9900
C48 C49 1.510(7)
C48 H48A 0.9900
C48 H48B 0.9900
C49 C50 1.470(6)
C49 H49A 0.9900
C49 H49B 0.9900
C50 H50A 0.9800
C50 H50B 0.9800
C50 H50C 0.9800
C47A C48A 1.432(19)
C47A H47C 0.9900
C47A H47D 0.9900
C48A C49A 1.441(19)
C48A H48C 0.9900
C48A H48D 0.9900
C49A C50A 1.508(9)
C49A H49C 0.9900
C49A H49D 0.9900
C50A H50D 0.9800
C50A H50E 0.9800
C50A H50F 0.9800
C51 C52 1.483(5)
C51 H51A 0.9900
C51 H51B 0.9900
C51A C52 1.496(10)
C51A H51C 0.9900
C51A H51D 0.9900
C52 C53 1.499(5)
C52 H52A 0.9900
C52 H52B 0.9900
C52 H52C 0.9900
C52 H52D 0.9900
C53 C54 1.460(6)
C53 H53A 0.9900
C53 H53B 0.9900
C54 H54A 0.9800
C54 H54B 0.9800
C54 H54C 0.9800

loop_
_geom_torsion_atom_site_label_1
_geom_torsion_atom_site_label_2
_geom_torsion_atom_site_label_3
_geom_torsion_atom_site_label_4
_geom_torsion
N2 Ni1 N1 C2 177.6(2)
O1 Ni1 N1 C2 -2.31(19)
N2 Ni1 N1 C5 -1.85(18)
O1 Ni1 N1 C5 178.22(18)
N1 Ni1 N2 C4 -177.3(2)
O4 Ni1 N2 C4 1.72(19)
N1 Ni1 N2 C6 2.49(17)
O4 Ni1 N2 C6 -178.52(18)
N1 Ni1 O1 C1 1.1(2)
O4 Ni1 O1 C1 -177.9(2)
N2 Ni1 O4 C3 -1.20(19)
O1 Ni1 O4 C3 178.59(19)
Ni1 O1 C1 O2 179.5(3)
Ni1 O1 C1 C2 0.2(3)
C5 N1 C2 O3 3.1(5)
Ni1 N1 C2 O3 -176.3(2)
C5 N1 C2 C1 -177.9(2)
Ni1 N1 C2 C1 2.8(3)
O2 C1 C2 O3 -2.1(4)
O1 C1 C2 O3 177.2(3)
O2 C1 C2 N1 178.8(3)
O1 C1 C2 N1 -1.9(3)
Ni1 O4 C3 O5 179.3(2)
Ni1 O4 C3 C4 0.5(3)
C6 N2 C4 O6 -1.2(5)
Ni1 N2 C4 O6 178.5(2)
C6 N2 C4 C3 178.6(2)
Ni1 N2 C4 C3 -1.7(3)
O5 C3 C4 O6 1.6(4)
O4 C3 C4 O6 -179.5(3)
O5 C3 C4 N2 -178.1(3)
O4 C3 C4 N2 0.7(3)
C2 N1 C5 C10 2.1(4)
Ni1 N1 C5 C10 -178.5(2)
C2 N1 C5 C6 -178.6(2)
Ni1 N1 C5 C6 0.8(3)
C4 N2 C6 C7 -5.2(4)
Ni1 N2 C6 C7 175.1(2)
C4 N2 C6 C5 177.1(2)
Ni1 N2 C6 C5 -2.6(3)
C10 C5 C6 C7 2.6(4)
N1 C5 C6 C7 -176.8(2)
C10 C5 C6 N2 -179.5(2)
N1 C5 C6 N2 1.1(3)
N2 C6 C7 C8 -177.4(2)
C5 C6 C7 C8 0.1(4)
C6 C7 C8 C9 -2.2(4)
C6 C7 C8 C17 177.6(2)
C7 C8 C9 C10 1.6(4)
C17 C8 C9 C10 -178.2(2)
C7 C8 C9 C11 -176.2(2)
C17 C8 C9 C11 4.1(4)
N1 C5 C10 C9 176.1(2)
C6 C5 C10 C9 -3.2(4)
C8 C9 C10 C5 1.1(4)
C11 C9 C10 C5 179.0(2)
C10 C9 C11 C12 53.6(4)
C8 C9 C11 C12 -128.7(3)
C10 C9 C11 C14 -122.8(3)
C8 C9 C11 C14 55.0(4)
C14 C11 C12 C15 -176.3(3)
C9 C11 C12 C15 6.9(5)
C14 C11 C12 S1 -0.1(3)
C9 C11 C12 S1 -176.8(2)
C13 S1 C12 C11 0.7(3)
C13 S1 C12 C15 177.3(3)
C12 S1 C13 C14 -1.1(2)
C12 S1 C13 C16 176.7(3)
C16 C13 C14 C11 -176.3(3)
S1 C13 C14 C11 1.3(3)
C12 C11 C14 C13 -0.8(4)
C9 C11 C14 C13 175.9(3)
C9 C8 C17 C18 53.5(4)
C7 C8 C17 C18 -126.2(3)
C9 C8 C17 C20 -128.4(3)
C7 C8 C17 C20 51.9(4)
C20 C17 C18 C21 -176.0(3)
C8 C17 C18 C21 2.3(5)
C20 C17 C18 S2 1.1(3)
C8 C17 C18 S2 179.4(2)
C19 S2 C18 C17 -0.6(2)
C19 S2 C18 C21 176.8(3)
C18 S2 C19 C20 -0.1(2)
C18 S2 C19 C22 178.9(3)
C22 C19 C20 C17 -178.1(3)
S2 C19 C20 C17 0.8(3)
C18 C17 C20 C19 -1.3(4)
C8 C17 C20 C19 -179.6(2)
C35 N3 C23 C24 -52.3(3)
C27 N3 C23 C24 65.1(3)
C31 N3 C23 C24 -173.4(3)
N3 C23 C24 C25 -176.3(3)
C23 C24 C25 C26 -168.0(3)
C35 N3 C27 C28 178.6(3)
C31 N3 C27 C28 -60.2(3)
C23 N3 C27 C28 57.9(3)
N3 C27 C28 C29 -176.6(5)
N3 C27 C28 C29A 159.7(4)
C27 C28 C29 C30 -173.6(8)
C29A C28 C29 C30 -71.6(17)
C29 C28 C29A C30A -159(2)
C27 C28 C29A C30A -72.6(7)
C35 N3 C31 C32 61.7(3)
C27 N3 C31 C32 -56.1(3)
C23 N3 C31 C32 -177.4(2)
N3 C31 C32 C33 -178.3(3)
C31 C32 C33 C34 -177.3(3)
C27 N3 C35 C36 -175.9(3)
C31 N3 C35 C36 62.7(3)
C23 N3 C35 C36 -55.1(3)
N3 C35 C36 C37 169.5(3)
N3 C35 C36 C37A -158.4(10)
C35 C36 C37 C38 178.2(3)
C37A C36 C37 C38 48.2(14)
C35 C36 C37A C38A -108.0(16)
C37 C36 C37A C38A -42.9(14)
C43A N4 C39 C40 85.8(9)
C51 N4 C39 C40 -63.2(4)
C51A N4 C39 C40 -22.1(10)
C47A N4 C39 C40 -142.0(11)
C43 N4 C39 C40 58.4(4)
C39A N4 C39 C40 -24.8(14)
C47 N4 C39 C40 175.2(3)
N4 C39 C40 C41 164.0(4)
C39 C40 C41 C42 176.4(6)
C43A N4 C39A C40A -66(3)
C39 N4 C39A C40A 3(2)
C51 N4 C39A C40A 144(3)
C51A N4 C39A C40A -175(3)
C47A N4 C39A C40A 59(3)
C43 N4 C39A C40A -108(3)
C47 N4 C39A C40A 54(5)
N4 C39A C40A C41A 179(3)
C39A C40A C41A C42A -167(4)
C43A N4 C43 C44 21.3(16)
C39 N4 C43 C44 64.4(4)
C51 N4 C43 C44 -173.1(3)
C51A N4 C43 C44 -154.7(12)
C47A N4 C43 C44 -17(3)
C39A N4 C43 C44 118.9(10)
C47 N4 C43 C44 -53.1(4)
N4 C43 C44 C45 -172.2(3)
C43 C44 C45 C46 -175.1(4)
C39 N4 C43A C44A -106(2)
C51 N4 C43A C44A 7(4)
C51A N4 C43A C44A 38(3)
C47A N4 C43A C44A -160(2)
C43 N4 C43A C44A 34.0(15)
C39A N4 C43A C44A -55(2)
C47 N4 C43A C44A 147(2)
N4 C43A C44A C45A 177(2)
C43A C44A C45A C46A 68(3)
C43A N4 C47 C48 144.7(11)
C39 N4 C47 C48 64.7(4)
C51 N4 C47 C48 -56.8(4)
C51A N4 C47 C48 -104.8(8)
C47A N4 C47 C48 17.3(11)
C43 N4 C47 C48 -175.7(3)
C39A N4 C47 C48 23(3)
N4 C47 C48 C49 176.6(3)
C47 C48 C49 C50 -179.7(4)
C43A N4 C47A C48A -112(2)
C39 N4 C47A C48A -172(2)
C51 N4 C47A C48A 74(2)
C51A N4 C47A C48A 47(3)
C43 N4 C47A C48A -83(4)
C39A N4 C47A C48A 141(2)
C47 N4 C47A C48A -41.7(18)
N4 C47A C48A C49A 127(3)
C47A C48A C49A C50A 123(3)
C43A N4 C51 C52 88(2)
C39 N4 C51 C52 -167.7(3)
C51A N4 C51 C52 45.3(12)
C47A N4 C51 C52 -102.9(10)
C43 N4 C51 C52 69.5(4)
C39A N4 C51 C52 159.0(11)
C47 N4 C51 C52 -47.8(4)
C43A N4 C51A C52 157.8(19)
C39 N4 C51A C52 -103.9(17)
C51 N4 C51A C52 -44.2(12)
C47A N4 C51A C52 -4(3)
C43 N4 C51A C52 161(2)
C39A N4 C51A C52 -102(2)
C47 N4 C51A C52 59(2)
N4 C51 C52 C51A -45.2(12)
N4 C51 C52 C53 -169.4(3)
N4 C51A C52 C51 44.5(12)
N4 C51A C52 C53 127.8(14)
C51 C52 C53 C54 -173.0(4)
C51A C52 C53 C54 136.6(11)
